data_7231885
loop_
_publ_author_name
'Ma, Xiang'
'Zhang, Chao'
'Hua, Jiai'
'Ma, Pengtao'
'Wang, Jingping'
'Niu, Jingyang'

_publ_section_title
;
 A binuclear copper-substituted phosphomolybdate with reactive oxygen
 species catalytic ability and antimicrobial activity
;
_journal_issue 3
_journal_name_full CrystEngComm
_journal_page_first 394
_journal_paper_doi 10.1039/C8CE01513A
_journal_volume 21
_journal_year 2019
_chemical_formula_sum 'C6 H35 Ca0 Cu Mo5 N6 O28.5 P2'
_chemical_formula_weight 1252.58
_space_group_IT_number 9
_space_group_name_Hall 'C -2yc'
_space_group_name_H-M_alt 'C 1 c 1'
_symmetry_cell_setting monoclinic
_symmetry_space_group_name_Hall 'C -2yc'
_symmetry_space_group_name_H-M 'C 1 c 1'
_atom_sites_solution_hydrogens geom
_atom_sites_solution_primary direct
_atom_sites_solution_secondary difmap
_audit_creation_method SHELXL-97
_audit_update_record
;
2018-09-05 deposited with the CCDC.
2018-11-26 downloaded from the CCDC.
;
_cell_angle_alpha 90.00
_cell_angle_beta 109.2660(10)
_cell_angle_gamma 90.00
_cell_formula_units_Z 4
_cell_length_a 14.8162(9)
_cell_length_b 14.5193(9)
_cell_length_c 16.0799(10)
_cell_measurement_reflns_used 8407
_cell_measurement_temperature 296(2)
_cell_measurement_theta_max 28.38
_cell_measurement_theta_min 2.68
_cell_volume 3265.4(3)
_computing_cell_refinement 'Bruker SMART'
_computing_data_collection 'Bruker SMART'
_computing_data_reduction 'Bruker SAINT'
_computing_molecular_graphics 'Bruker SHELXTL'
_computing_publication_material 'Bruker SHELXTL'
_computing_structure_refinement 'SHELXL-97 (Sheldrick, 1997)'
_computing_structure_solution 'SHELXS-97 (Sheldrick, 1990)'
_diffrn_ambient_temperature 296(2)
_diffrn_measured_fraction_theta_full 0.995
_diffrn_measured_fraction_theta_max 0.995
_diffrn_measurement_device_type 'CCD area detector'
_diffrn_measurement_method 'phi and omega scans'
_diffrn_radiation_monochromator graphite
_diffrn_radiation_source 'fine-focus sealed tube'
_diffrn_radiation_type MoK\a
_diffrn_radiation_wavelength 0.71073
_diffrn_reflns_av_R_equivalents 0.0157
_diffrn_reflns_av_sigmaI/netI 0.0240
_diffrn_reflns_limit_h_max 17
_diffrn_reflns_limit_h_min -17
_diffrn_reflns_limit_k_max 15
_diffrn_reflns_limit_k_min -17
_diffrn_reflns_limit_l_max 10
_diffrn_reflns_limit_l_min -19
_diffrn_reflns_number 8175
_diffrn_reflns_theta_full 25.00
_diffrn_reflns_theta_max 25.00
_diffrn_reflns_theta_min 2.14
_exptl_absorpt_coefficient_mu 2.711
_exptl_absorpt_correction_T_max 0.7027
_exptl_absorpt_correction_T_min 0.5505
_exptl_absorpt_correction_type multi-scan
_exptl_absorpt_process_details SADABS
_exptl_crystal_density_diffrn 2.548
_exptl_crystal_density_method 'not measured'
_exptl_crystal_F_000 2440
_exptl_crystal_size_max 0.25
_exptl_crystal_size_mid 0.19
_exptl_crystal_size_min 0.14
_refine_diff_density_max 0.397
_refine_diff_density_min -0.402
_refine_diff_density_rms 0.069
_refine_ls_abs_structure_details 'Flack H D (1983), Acta Cryst. A39, 876-881'
_refine_ls_abs_structure_Flack 0.441(14)
_refine_ls_extinction_coef 0.00038(3)
_refine_ls_extinction_expression Fc^*^=kFc[1+0.001xFc^2^\l^3^/sin(2\q)]^-1/4^
_refine_ls_extinction_method SHELXL
_refine_ls_goodness_of_fit_ref 0.983
_refine_ls_hydrogen_treatment constr
_refine_ls_matrix_type full
_refine_ls_number_parameters 444
_refine_ls_number_reflns 4882
_refine_ls_number_restraints 2
_refine_ls_restrained_S_all 0.983
_refine_ls_R_factor_all 0.0178
_refine_ls_R_factor_gt 0.0176
_refine_ls_shift/su_max 0.001
_refine_ls_shift/su_mean 0.000
_refine_ls_structure_factor_coef Fsqd
_refine_ls_weighting_details 'calc w=1/[\s^2^(Fo^2^)+(0.0253P)^2^+6.7769P] where P=(Fo^2^+2Fc^2^)/3'
_refine_ls_weighting_scheme calc
_refine_ls_wR_factor_gt 0.0456
_refine_ls_wR_factor_ref 0.0457
_reflns_number_gt 4846
_reflns_number_total 4882
_reflns_threshold_expression >2sigma(I)
_cod_data_source_file c8ce01513a2.cif
_cod_data_source_block njy1
_cod_depositor_comments
;
The following automatic conversions were performed:

'_symmetry_cell_setting' value 'Monoclinic' changed to 'monoclinic'
according to
/home/data/users/saulius/crontab/automatic-downloads/rss-feeds/RSC/lib/dictionaries/cif_core.dic
dictionary named 'cif_core.dic' version 2.4.2 from 2011-04-26.

'_exptl_absorpt_correction_type' value 'Multi-scan' changed to
'multi-scan' according to
/home/data/users/saulius/crontab/automatic-downloads/rss-feeds/RSC/lib/dictionaries/cif_core.dic
dictionary named 'cif_core.dic' version 2.4.2 from 2011-04-26.

Automatic conversion script
Id: cif_fix_values 4973 2017-02-22 13:04:09Z antanas 

 Adding full bibliography for 7231885--7231886.cif.
;
_cod_original_sg_symbol_H-M Cc
_cod_original_formula_sum 'C6 H35 Ca0 Cu Mo5 N6 O28.50 P2'
_cod_database_code 7231885

loop_
_symmetry_equiv_pos_as_xyz
'x, y, z'
'x, -y, z+1/2'
'x+1/2, y+1/2, z'
'x+1/2, -y+1/2, z+1/2'

loop_
_atom_site_label
_atom_site_type_symbol
_atom_site_fract_x
_atom_site_fract_y
_atom_site_fract_z
_atom_site_U_iso_or_equiv
_atom_site_adp_type
_atom_site_occupancy
_atom_site_symmetry_multiplicity
_atom_site_calc_flag
_atom_site_refinement_flags
Mo1 Mo 0.04668(2) 0.83106(2) 0.17398(2) 0.02152(9) Uani 1 1 d .
Mo2 Mo 0.09292(2) 0.61164(2) 0.14061(2) 0.02094(9) Uani 1 1 d .
Mo3 Mo 0.24654(2) 0.60525(2) 0.02439(2) 0.01969(9) Uani 1 1 d .
Mo4 Mo 0.27136(2) 0.82161(2) -0.04318(2) 0.02250(9) Uani 1 1 d .
Mo5 Mo 0.11993(3) 0.96229(2) 0.01207(2) 0.02199(9) Uani 1 1 d .
Cu1 Cu 0.42767(4) 0.89585(3) 0.30435(4) 0.02223(12) Uani 1 1 d .
P1 P 0.26227(7) 0.78959(7) 0.16378(7) 0.0178(2) Uani 1 1 d .
P2 P 0.04432(7) 0.74766(7) -0.04049(7) 0.0182(2) Uani 1 1 d .
O1 O 0.0561(3) 0.8899(2) 0.2670(2) 0.0359(8) Uani 1 1 d .
O2 O -0.0190(2) 0.5675(2) 0.1032(2) 0.0327(7) Uani 1 1 d .
O3 O 0.2253(2) 0.5544(2) -0.0759(2) 0.0307(7) Uani 1 1 d .
O4 O 0.2588(2) 0.7875(2) -0.1488(2) 0.0351(8) Uani 1 1 d .
O5 O 0.0350(3) 1.0356(2) -0.0499(2) 0.0382(8) Uani 1 1 d .
O6 O -0.0760(2) 0.8150(2) 0.1269(2) 0.0347(8) Uani 1 1 d .
O7 O 0.1549(3) 0.5361(2) 0.2214(2) 0.0334(7) Uani 1 1 d .
O8 O 0.3308(2) 0.5346(2) 0.0927(2) 0.0319(7) Uani 1 1 d .
O9 O 0.3765(2) 0.8809(2) -0.0097(2) 0.0364(8) Uani 1 1 d .
O10 O 0.2065(2) 1.0386(2) 0.0712(2) 0.0357(8) Uani 1 1 d .
O11 O 0.0780(2) 0.7072(2) 0.2165(2) 0.0260(7) Uani 1 1 d .
O12 O 0.1328(2) 0.56476(19) 0.04525(19) 0.0229(6) Uani 1 1 d .
O13 O 0.3242(2) 0.7084(2) 0.0186(2) 0.0237(6) Uani 1 1 d .
O14 O 0.1813(2) 0.9214(2) -0.0712(2) 0.0281(7) Uani 1 1 d .
O15 O 0.0668(2) 0.9251(2) 0.0996(2) 0.0272(7) Uani 1 1 d .
O16 O 0.2042(2) 0.83008(19) 0.21701(19) 0.0238(6) Uani 1 1 d .
O17 O 0.2366(2) 0.68687(19) 0.14391(19) 0.0202(6) Uani 1 1 d .
O18 O 0.2354(2) 0.84497(19) 0.07642(19) 0.0207(6) Uani 1 1 d .
O19 O 0.3694(2) 0.7977(2) 0.2143(2) 0.0254(6) Uani 1 1 d .
O20 O 0.0518(2) 0.73336(19) 0.05682(18) 0.0215(6) Uani 1 1 d .
O21 O 0.1398(2) 0.7211(2) -0.05368(19) 0.0230(6) Uani 1 1 d .
O22 O 0.0248(2) 0.85038(19) -0.0602(2) 0.0230(6) Uani 1 1 d .
O23 O -0.0396(2) 0.6922(2) -0.0995(2) 0.0274(7) Uani 1 1 d .
O1W O 0.0768(2) 0.6267(2) -0.2267(2) 0.0346(7) Uani 1 1 d .
O2W O 0.2732(3) 0.9419(2) 0.3600(3) 0.0412(9) Uani 1 1 d .
O3W O 0.1457(4) 0.3707(3) 0.0768(4) 0.0636(13) Uani 1 1 d .
O4W O -0.1409(4) 0.9889(4) -0.1931(3) 0.0681(13) Uani 1 1 d .
O5W O 0.2983(4) 0.6668(4) -0.2727(4) 0.0842(17) Uani 1 1 d .
O6W O -0.0180(10) 1.2123(6) -0.0752(9) 0.091(4) Uani 0.50 1 d P
N1 N 0.4803(3) 0.9987(3) 0.3898(2) 0.0279(8) Uani 1 1 d .
H1C H 0.4419 1.0091 0.4221 0.033 Uiso 1 1 calc R
H1D H 0.5387 0.9837 0.4267 0.033 Uiso 1 1 calc R
N2 N 0.3830(3) 0.9956(3) 0.2160(3) 0.0286(8) Uani 1 1 d .
H2C H 0.4163 0.9940 0.1782 0.034 Uiso 1 1 calc R
H2D H 0.3208 0.9873 0.1849 0.034 Uiso 1 1 calc R
N3 N -0.0240(4) 0.8716(3) -0.2473(3) 0.0456(11) Uani 1 1 d .
H3C H -0.0481 0.8181 -0.2453 0.055 Uiso 1 1 calc R
H3D H -0.0386 0.9172 -0.2201 0.055 Uiso 1 1 calc R
N4 N 0.0148(3) 0.7409(3) -0.3808(3) 0.0359(9) Uani 1 1 d .
H4C H -0.0402 0.7324 -0.3748 0.043 Uiso 1 1 calc R
H4D H 0.0363 0.7017 -0.4097 0.043 Uiso 1 1 calc R
N5 N 0.3380(4) 0.6095(4) 0.4504(4) 0.0626(15) Uani 1 1 d .
H5C H 0.3539 0.6110 0.5069 0.075 Uiso 1 1 calc R
H5D H 0.3605 0.5672 0.4253 0.075 Uiso 1 1 calc R
N6 N 0.3144(4) 0.8165(3) 0.5022(3) 0.0465(12) Uani 1 1 d .
H6C H 0.3702 0.8110 0.4973 0.056 Uiso 1 1 calc R
H6D H 0.3038 0.8587 0.5353 0.056 Uiso 1 1 calc R
C1 C 0.4859(4) 1.0807(3) 0.3397(4) 0.0395(12) Uani 1 1 d .
H1A H 0.5416 1.0774 0.3208 0.047 Uiso 1 1 calc R
H1B H 0.4914 1.1352 0.3759 0.047 Uiso 1 1 calc R
C2 C 0.3964(4) 1.0856(3) 0.2608(4) 0.0398(12) Uani 1 1 d .
H2A H 0.3418 1.0996 0.2793 0.048 Uiso 1 1 calc R
H2B H 0.4023 1.1338 0.2211 0.048 Uiso 1 1 calc R
C3 C 0.0411(6) 0.8848(6) -0.2961(7) 0.093(3) Uani 1 1 d .
H3A H 0.0133 0.9338 -0.3377 0.112 Uiso 1 1 calc R
H3B H 0.0987 0.9102 -0.2542 0.112 Uiso 1 1 calc R
C4 C 0.0713(7) 0.8213(6) -0.3420(7) 0.090(3) Uani 1 1 d .
H4A H 0.1323 0.7988 -0.3033 0.108 Uiso 1 1 calc R
H4B H 0.0842 0.8538 -0.3896 0.108 Uiso 1 1 calc R
C5 C 0.2714(5) 0.6803(5) 0.3959(7) 0.099(4) Uani 1 1 d .
H5A H 0.2158 0.6496 0.3559 0.119 Uiso 1 1 calc R
H5B H 0.3031 0.7128 0.3606 0.119 Uiso 1 1 calc R
C6 C 0.2368(4) 0.7536(5) 0.4536(5) 0.0574(17) Uani 1 1 d .
H6A H 0.1841 0.7892 0.4152 0.069 Uiso 1 1 calc R
H6B H 0.2136 0.7210 0.4952 0.069 Uiso 1 1 calc R

loop_
_atom_site_aniso_label
_atom_site_aniso_U_11
_atom_site_aniso_U_22
_atom_site_aniso_U_33
_atom_site_aniso_U_23
_atom_site_aniso_U_13
_atom_site_aniso_U_12
Mo1 0.02190(19) 0.02524(18) 0.01815(19) -0.00517(15) 0.00762(14) 0.00001(14)
Mo2 0.02398(19) 0.02109(18) 0.0182(2) 0.00104(14) 0.00756(15) -0.00368(13)
Mo3 0.02016(17) 0.01869(17) 0.01939(19) -0.00094(14) 0.00540(14) 0.00113(13)
Mo4 0.02425(18) 0.02456(19) 0.0200(2) 0.00392(14) 0.00906(15) -0.00032(14)
Mo5 0.02574(18) 0.01763(17) 0.01965(19) 0.00083(14) 0.00352(14) 0.00200(14)
Cu1 0.0233(3) 0.0209(2) 0.0190(3) 0.0020(2) 0.0021(2) -0.00154(19)
P1 0.0196(5) 0.0175(5) 0.0148(5) -0.0004(4) 0.0034(4) -0.0005(4)
P2 0.0194(5) 0.0188(5) 0.0149(5) -0.0023(4) 0.0037(4) 0.0007(4)
O1 0.041(2) 0.043(2) 0.0254(19) -0.0096(15) 0.0135(16) 0.0000(15)
O2 0.0323(18) 0.0351(17) 0.0320(19) -0.0061(15) 0.0123(15) -0.0129(14)
O3 0.0364(18) 0.0292(16) 0.0261(17) -0.0083(14) 0.0098(14) 0.0055(13)
O4 0.0437(19) 0.0414(19) 0.0231(18) 0.0023(15) 0.0149(15) 0.0039(16)
O5 0.041(2) 0.0288(18) 0.036(2) 0.0059(15) 0.0021(16) 0.0111(15)
O6 0.0281(17) 0.0430(19) 0.033(2) -0.0087(15) 0.0107(15) 0.0009(14)
O7 0.0418(19) 0.0323(17) 0.0255(18) 0.0089(14) 0.0102(15) -0.0031(14)
O8 0.0269(16) 0.0296(17) 0.0342(19) 0.0026(14) 0.0032(14) 0.0056(13)
O9 0.0354(18) 0.0345(18) 0.040(2) 0.0069(15) 0.0141(16) -0.0079(14)
O10 0.0382(19) 0.0251(16) 0.037(2) -0.0029(14) 0.0027(16) -0.0006(14)
O11 0.0359(17) 0.0264(16) 0.0199(16) -0.0011(13) 0.0149(14) -0.0031(13)
O12 0.0245(15) 0.0198(14) 0.0238(17) -0.0030(12) 0.0072(13) -0.0034(11)
O13 0.0202(14) 0.0263(15) 0.0254(17) 0.0014(13) 0.0087(12) -0.0015(12)
O14 0.0357(17) 0.0261(16) 0.0224(17) 0.0083(13) 0.0094(14) 0.0026(13)
O15 0.0300(16) 0.0255(16) 0.0255(17) -0.0050(13) 0.0085(14) 0.0033(13)
O16 0.0280(15) 0.0255(15) 0.0187(16) -0.0046(12) 0.0087(13) -0.0027(12)
O17 0.0234(14) 0.0185(14) 0.0171(15) -0.0024(11) 0.0044(12) -0.0028(11)
O18 0.0269(15) 0.0178(14) 0.0166(15) -0.0008(11) 0.0059(12) 0.0012(12)
O19 0.0245(15) 0.0244(15) 0.0239(17) -0.0034(12) 0.0033(13) -0.0043(12)
O20 0.0247(14) 0.0232(14) 0.0168(15) -0.0033(11) 0.0070(12) 0.0022(11)
O21 0.0223(15) 0.0248(15) 0.0196(16) -0.0019(12) 0.0040(12) 0.0011(12)
O22 0.0240(15) 0.0200(15) 0.0224(16) -0.0001(12) 0.0040(12) 0.0024(12)
O23 0.0220(15) 0.0311(16) 0.0251(17) -0.0082(13) 0.0025(13) -0.0026(12)
O1W 0.0333(18) 0.0387(18) 0.0274(18) 0.0018(14) 0.0043(15) 0.0043(15)
O2W 0.0348(19) 0.042(2) 0.042(2) -0.0124(17) 0.0052(16) -0.0019(15)
O3W 0.086(4) 0.037(2) 0.082(3) 0.002(2) 0.046(3) 0.001(2)
O4W 0.065(3) 0.077(3) 0.061(3) 0.000(2) 0.018(2) 0.005(2)
O5W 0.086(4) 0.088(4) 0.101(4) -0.031(3) 0.063(4) -0.023(3)
O6W 0.132(10) 0.042(5) 0.119(10) 0.024(6) 0.069(8) 0.031(6)
N1 0.032(2) 0.030(2) 0.022(2) -0.0006(16) 0.0093(17) 0.0018(16)
N2 0.0268(19) 0.029(2) 0.029(2) 0.0032(16) 0.0078(17) -0.0020(15)
N3 0.072(3) 0.034(2) 0.033(3) -0.0054(19) 0.021(2) -0.005(2)
N4 0.034(2) 0.036(2) 0.038(3) -0.0066(18) 0.0106(19) -0.0004(18)
N5 0.067(4) 0.059(3) 0.058(4) 0.002(3) 0.014(3) -0.014(3)
N6 0.048(3) 0.048(3) 0.044(3) -0.008(2) 0.016(2) -0.001(2)
C1 0.054(3) 0.025(2) 0.042(3) -0.006(2) 0.020(3) -0.007(2)
C2 0.056(3) 0.023(2) 0.043(3) 0.003(2) 0.021(3) 0.007(2)
C3 0.085(6) 0.077(5) 0.146(9) -0.070(6) 0.077(6) -0.053(4)
C4 0.101(6) 0.085(6) 0.116(7) -0.047(5) 0.078(6) -0.062(5)
C5 0.047(4) 0.039(4) 0.150(9) -0.010(4) -0.051(5) -0.006(3)
C6 0.039(3) 0.060(4) 0.068(4) 0.020(3) 0.010(3) -0.003(3)

loop_
_atom_type_symbol
_atom_type_description
_atom_type_scat_dispersion_real
_atom_type_scat_dispersion_imag
_atom_type_scat_source
C C 0.0033 0.0016 'International Tables Vol C Tables 4.2.6.8 and 6.1.1.4'
H H 0.0000 0.0000 'International Tables Vol C Tables 4.2.6.8 and 6.1.1.4'
N N 0.0061 0.0033 'International Tables Vol C Tables 4.2.6.8 and 6.1.1.4'
O O 0.0106 0.0060 'International Tables Vol C Tables 4.2.6.8 and 6.1.1.4'
P P 0.1023 0.0942 'International Tables Vol C Tables 4.2.6.8 and 6.1.1.4'
Ca Ca 0.2262 0.3064 'International Tables Vol C Tables 4.2.6.8 and 6.1.1.4'
Cu Cu 0.3201 1.2651 'International Tables Vol C Tables 4.2.6.8 and 6.1.1.4'
Mo Mo -1.6832 0.6857 'International Tables Vol C Tables 4.2.6.8 and 6.1.1.4'

loop_
_geom_angle_atom_site_label_1
_geom_angle_atom_site_label_2
_geom_angle_atom_site_label_3
_geom_angle
_geom_angle_site_symmetry_1
_geom_angle_site_symmetry_3
O1 Mo1 O6 102.86(17) . .
O1 Mo1 O15 102.12(15) . .
O6 Mo1 O15 100.42(16) . .
O1 Mo1 O11 102.61(15) . .
O6 Mo1 O11 97.11(15) . .
O15 Mo1 O11 145.50(13) . .
O1 Mo1 O16 87.47(14) . .
O6 Mo1 O16 169.14(14) . .
O15 Mo1 O16 80.37(12) . .
O11 Mo1 O16 77.08(12) . .
O1 Mo1 O20 171.30(14) . .
O6 Mo1 O20 82.93(13) . .
O15 Mo1 O20 82.97(11) . .
O11 Mo1 O20 69.95(11) . .
O16 Mo1 O20 86.43(10) . .
O2 Mo2 O7 104.08(17) . .
O2 Mo2 O11 101.30(15) . .
O7 Mo2 O11 97.29(15) . .
O2 Mo2 O12 96.02(14) . .
O7 Mo2 O12 98.46(14) . .
O11 Mo2 O12 152.95(12) . .
O2 Mo2 O20 92.63(14) . .
O7 Mo2 O20 162.73(14) . .
O11 Mo2 O20 74.84(12) . .
O12 Mo2 O20 83.82(11) . .
O2 Mo2 O17 161.27(14) . .
O7 Mo2 O17 91.46(13) . .
O11 Mo2 O17 86.76(12) . .
O12 Mo2 O17 71.02(11) . .
O20 Mo2 O17 73.00(10) . .
O3 Mo3 O8 102.46(15) . .
O3 Mo3 O13 102.69(15) . .
O8 Mo3 O13 100.27(14) . .
O3 Mo3 O12 97.69(15) . .
O8 Mo3 O12 101.66(14) . .
O13 Mo3 O12 145.91(12) . .
O3 Mo3 O17 165.60(13) . .
O8 Mo3 O17 90.43(13) . .
O13 Mo3 O17 80.96(11) . .
O12 Mo3 O17 73.11(11) . .
O3 Mo3 O21 85.59(13) . .
O8 Mo3 O21 171.12(13) . .
O13 Mo3 O21 74.02(11) . .
O12 Mo3 O21 80.69(11) . .
O17 Mo3 O21 82.03(10) . .
O9 Mo4 O4 104.30(17) . .
O9 Mo4 O14 100.67(15) . .
O4 Mo4 O14 98.34(15) . .
O9 Mo4 O13 95.35(14) . .
O4 Mo4 O13 98.95(15) . .
O14 Mo4 O13 152.68(12) . .
O9 Mo4 O18 96.14(14) . .
O4 Mo4 O18 159.36(14) . .
O14 Mo4 O18 74.73(12) . .
O13 Mo4 O18 81.71(11) . .
O9 Mo4 O21 165.37(14) . .
O4 Mo4 O21 86.25(14) . .
O14 Mo4 O21 87.53(12) . .
O13 Mo4 O21 72.70(11) . .
O18 Mo4 O21 74.18(10) . .
O5 Mo5 O10 101.16(15) . .
O5 Mo5 O15 101.77(16) . .
O10 Mo5 O15 100.86(16) . .
O5 Mo5 O14 102.25(16) . .
O10 Mo5 O14 98.30(16) . .
O15 Mo5 O14 145.56(12) . .
O5 Mo5 O22 86.06(14) . .
O10 Mo5 O22 172.19(13) . .
O15 Mo5 O22 80.35(12) . .
O14 Mo5 O22 77.06(12) . .
O5 Mo5 O18 170.22(14) . .
O10 Mo5 O18 85.62(13) . .
O15 Mo5 O18 83.66(12) . .
O14 Mo5 O18 69.54(11) . .
O22 Mo5 O18 86.85(10) . .
O23 Cu1 N2 171.33(15) 4_565 .
O23 Cu1 N1 90.35(15) 4_565 .
N2 Cu1 N1 84.84(16) . .
O23 Cu1 O19 92.40(13) 4_565 .
N2 Cu1 O19 92.21(15) . .
N1 Cu1 O19 176.76(14) . .
O16 P1 O19 110.64(17) . .
O16 P1 O17 110.08(16) . .
O19 P1 O17 109.01(16) . .
O16 P1 O18 106.60(16) . .
O19 P1 O18 110.59(17) . .
O17 P1 O18 109.91(17) . .
O23 P2 O22 109.02(17) . .
O23 P2 O21 112.25(17) . .
O22 P2 O21 109.50(17) . .
O23 P2 O20 109.33(17) . .
O22 P2 O20 106.57(16) . .
O21 P2 O20 110.02(16) . .
Mo2 O11 Mo1 121.15(16) . .
Mo3 O12 Mo2 123.08(14) . .
Mo3 O13 Mo4 122.68(15) . .
Mo4 O14 Mo5 121.07(15) . .
Mo1 O15 Mo5 149.01(17) . .
P1 O16 Mo1 124.31(17) . .
P1 O17 Mo3 126.10(17) . .
P1 O17 Mo2 127.27(16) . .
Mo3 O17 Mo2 92.78(10) . .
P1 O18 Mo4 130.67(16) . .
P1 O18 Mo5 133.90(17) . .
Mo4 O18 Mo5 94.42(11) . .
P1 O19 Cu1 124.05(18) . .
P2 O20 Mo2 130.19(16) . .
P2 O20 Mo1 135.32(16) . .
Mo2 O20 Mo1 93.98(10) . .
P2 O21 Mo3 125.89(17) . .
P2 O21 Mo4 126.71(16) . .
Mo3 O21 Mo4 90.55(10) . .
P2 O22 Mo5 124.19(16) . .
P2 O23 Cu1 141.5(2) . 4_464
C1 N1 Cu1 108.0(3) . .
C1 N1 H1C 110.1 . .
Cu1 N1 H1C 110.1 . .
C1 N1 H1D 110.1 . .
Cu1 N1 H1D 110.1 . .
H1C N1 H1D 108.4 . .
C2 N2 Cu1 109.7(3) . .
C2 N2 H2C 109.7 . .
Cu1 N2 H2C 109.7 . .
C2 N2 H2D 109.7 . .
Cu1 N2 H2D 109.7 . .
H2C N2 H2D 108.2 . .
C3 N3 H3C 120.0 . .
C3 N3 H3D 120.0 . .
H3C N3 H3D 120.0 . .
C4 N4 H4C 120.0 . .
C4 N4 H4D 120.0 . .
H4C N4 H4D 120.0 . .
C5 N5 H5C 120.0 . .
C5 N5 H5D 120.0 . .
H5C N5 H5D 120.0 . .
C6 N6 H6C 120.0 . .
C6 N6 H6D 120.0 . .
H6C N6 H6D 120.0 . .
N1 C1 C2 108.1(4) . .
N1 C1 H1A 110.1 . .
C2 C1 H1A 110.1 . .
N1 C1 H1B 110.1 . .
C2 C1 H1B 110.1 . .
H1A C1 H1B 108.4 . .
N2 C2 C1 108.0(4) . .
N2 C2 H2A 110.1 . .
C1 C2 H2A 110.1 . .
N2 C2 H2B 110.1 . .
C1 C2 H2B 110.1 . .
H2A C2 H2B 108.4 . .
C4 C3 N3 127.6(6) . .
C4 C3 H3A 105.4 . .
N3 C3 H3A 105.4 . .
C4 C3 H3B 105.4 . .
N3 C3 H3B 105.4 . .
H3A C3 H3B 106.0 . .
C3 C4 N4 122.5(6) . .
C3 C4 H4A 106.7 . .
N4 C4 H4A 106.7 . .
C3 C4 H4B 106.7 . .
N4 C4 H4B 106.7 . .
H4A C4 H4B 106.6 . .
N5 C5 C6 113.2(7) . .
N5 C5 H5A 108.9 . .
C6 C5 H5A 108.9 . .
N5 C5 H5B 108.9 . .
C6 C5 H5B 108.9 . .
H5A C5 H5B 107.8 . .
N6 C6 C5 112.0(5) . .
N6 C6 H6A 109.2 . .
C5 C6 H6A 109.2 . .
N6 C6 H6B 109.2 . .
C5 C6 H6B 109.2 . .
H6A C6 H6B 107.9 . .

loop_
_geom_bond_atom_site_label_1
_geom_bond_atom_site_label_2
_geom_bond_distance
_geom_bond_site_symmetry_2
Mo1 O1 1.688(3) .
Mo1 O6 1.739(3) .
Mo1 O15 1.903(3) .
Mo1 O11 1.926(3) .
Mo1 O16 2.205(3) .
Mo1 O20 2.379(3) .
Mo2 O2 1.693(3) .
Mo2 O7 1.717(3) .
Mo2 O11 1.908(3) .
Mo2 O12 1.940(3) .
Mo2 O20 2.184(3) .
Mo2 O17 2.377(3) .
Mo3 O3 1.705(3) .
Mo3 O8 1.706(3) .
Mo3 O13 1.910(3) .
Mo3 O12 1.915(3) .
Mo3 O17 2.304(3) .
Mo3 O21 2.366(3) .
Mo4 O9 1.705(3) .
Mo4 O4 1.720(3) .
Mo4 O14 1.920(3) .
Mo4 O13 1.946(3) .
Mo4 O18 2.185(3) .
Mo4 O21 2.397(3) .
Mo5 O5 1.697(3) .
Mo5 O10 1.725(3) .
Mo5 O15 1.903(3) .
Mo5 O14 1.943(3) .
Mo5 O22 2.213(3) .
Mo5 O18 2.394(3) .
Cu1 O23 1.941(3) 4_565
Cu1 N2 1.983(4) .
Cu1 N1 2.004(4) .
Cu1 O19 2.012(3) .
P1 O16 1.518(3) .
P1 O19 1.531(3) .
P1 O17 1.546(3) .
P1 O18 1.552(3) .
P2 O23 1.522(3) .
P2 O22 1.532(3) .
P2 O21 1.547(3) .
P2 O20 1.546(3) .
O23 Cu1 1.941(3) 4_464
N1 C1 1.456(6) .
N1 H1C 0.9000 .
N1 H1D 0.9000 .
N2 C2 1.475(6) .
N2 H2C 0.9000 .
N2 H2D 0.9000 .
N3 C3 1.443(9) .
N3 H3C 0.8600 .
N3 H3D 0.8600 .
N4 C4 1.453(8) .
N4 H4C 0.8600 .
N4 H4D 0.8600 .
N5 C5 1.493(8) .
N5 H5C 0.8600 .
N5 H5D 0.8600 .
N6 C6 1.475(8) .
N6 H6C 0.8600 .
N6 H6D 0.8600 .
C1 C2 1.505(8) .
C1 H1A 0.9700 .
C1 H1B 0.9700 .
C2 H2A 0.9700 .
C2 H2B 0.9700 .
C3 C4 1.347(10) .
C3 H3A 0.9700 .
C3 H3B 0.9700 .
C4 H4A 0.9700 .
C4 H4B 0.9700 .
C5 C6 1.603(12) .
C5 H5A 0.9700 .
C5 H5B 0.9700 .
C6 H6A 0.9700 .
C6 H6B 0.9700 .
